data_2203470
loop_
_publ_author_name
'Mehmet Akkurt'
'Sema \"Ozt\"urk'
'Edmont Stoyanov'
'Orhan B\"uy\"ukg\"ung\"or'
'Dieter Heber'

_publ_section_title
;
 Dimethyl
 5,5-dicyano-2-hydroxy-4,6-diphenylcyclohex-1-ene-1,3-dicarboxylate
;
_journal_issue 4
_journal_name_full 'Acta Crystallographica Section E'
_journal_page_first o517
_journal_page_last o519
_journal_paper_doi 10.1107/S160053680400491X
_journal_volume 60
_journal_year 2004
_chemical_formula_iupac 'C24 H20 N2 O5'
_chemical_formula_moiety 'C24 H20 N2 O5'
_chemical_formula_sum 'C24 H20 N2 O5'
_chemical_formula_weight 416.42
_chemical_name_systematic
;
Dimethyl 5,5-dicyano-2-hydroxy-4,6-diphenylcyclohex-1-ene-1,3-dicarboxylate
;
_space_group_IT_number 2
_symmetry_cell_setting triclinic
_symmetry_space_group_name_Hall '-P 1'
_symmetry_space_group_name_H-M 'P -1'
_atom_sites_solution_hydrogens geom
_atom_sites_solution_primary direct
_atom_sites_solution_secondary difmap
_cell_angle_alpha 97.514(9)
_cell_angle_beta 106.713(9)
_cell_angle_gamma 109.678(9)
_cell_formula_units_Z 2
_cell_length_a 8.8185(10)
_cell_length_b 10.9462(13)
_cell_length_c 12.8297(14)
_cell_measurement_reflns_used 6497
_cell_measurement_temperature 293
_cell_measurement_theta_max 28.40
_cell_measurement_theta_min 1.71
_cell_volume 1080.7(2)
_computing_cell_refinement X-AREA
_computing_data_collection 'X-AREA (Stoe & Cie, 2002)'
_computing_data_reduction 'X-RED32 (Stoe & Cie, 2002)'
_computing_molecular_graphics 'ORTEPIII (Farrugia, 1997)'
_computing_publication_material 'WinGX (Farrugia, 1999)'
_computing_structure_refinement 'SHELXL97 (Sheldrick, 1997)'
_computing_structure_solution 'SHELXS97 (Sheldrick, 1997)'
_diffrn_ambient_temperature 293
_diffrn_detector_area_resol_mean 6.67
_diffrn_measured_fraction_theta_full 0.973
_diffrn_measured_fraction_theta_max 0.973
_diffrn_measurement_device '2-circle goniometer'
_diffrn_measurement_device_type 'STOE IPDS-II'
_diffrn_measurement_method 'rotation method'
_diffrn_radiation_monochromator 'plane graphite'
_diffrn_radiation_type 'Mo K\a'
_diffrn_radiation_wavelength 0.71073
_diffrn_reflns_av_R_equivalents 0.0332
_diffrn_reflns_av_sigmaI/netI 0.0399
_diffrn_reflns_limit_h_max 10
_diffrn_reflns_limit_h_min -10
_diffrn_reflns_limit_k_max 13
_diffrn_reflns_limit_k_min -13
_diffrn_reflns_limit_l_max 15
_diffrn_reflns_limit_l_min -15
_diffrn_reflns_number 9110
_diffrn_reflns_reduction_process ' ?'
_diffrn_reflns_theta_full 26.00
_diffrn_reflns_theta_max 26.00
_diffrn_reflns_theta_min 1.71
_diffrn_standards_decay_% <2
_diffrn_standards_number 0
_exptl_absorpt_coefficient_mu 0.091
_exptl_absorpt_correction_T_max 0.9852
_exptl_absorpt_correction_T_min 0.9671
_exptl_absorpt_correction_type integration
_exptl_absorpt_process_details 'STOE X-RED (Stoe & Cie, 2002)'
_exptl_crystal_colour colorless
_exptl_crystal_density_diffrn 1.280
_exptl_crystal_density_method 'Not Measured'
_exptl_crystal_description shapeless
_exptl_crystal_F_000 436
_exptl_crystal_size_max 0.46
_exptl_crystal_size_mid 0.37
_exptl_crystal_size_min 0.25
_refine_diff_density_max 0.145
_refine_diff_density_min -0.154
_refine_ls_extinction_method none
_refine_ls_goodness_of_fit_ref 0.894
_refine_ls_hydrogen_treatment mixed
_refine_ls_matrix_type full
_refine_ls_number_parameters 292
_refine_ls_number_reflns 4138
_refine_ls_number_restraints 0
_refine_ls_restrained_S_all 0.894
_refine_ls_R_factor_all 0.0626
_refine_ls_R_factor_gt 0.0367
_refine_ls_shift/su_max 0.001
_refine_ls_shift/su_mean 0.000
_refine_ls_structure_factor_coef Fsqd
_refine_ls_weighting_details 'calc w=1/[\s^2^(Fo^2^)+(0.0552P)^2^]         where P=(Fo^2^+2Fc^2^)/3'
_refine_ls_weighting_scheme calc
_refine_ls_wR_factor_gt 0.0886
_refine_ls_wR_factor_ref 0.0956
_reflns_number_gt 2631
_reflns_number_total 4138
_reflns_threshold_expression I>2\s(I)
_cod_data_source_file na6301.cif
_cod_data_source_block I
_cod_depositor_comments
;
The following automatic conversions were performed:
'_symmetry_cell_setting' value 'Triclinic' changed to 'triclinic'
according to '/home/saulius/struct/CIF-dictionaries/cif_core.dic'
dictionary named 'cif_core.dic' version 2.4.1 from 2010-06-29.

Automatic conversion script
Id: cif_fix_enum 1527 2010-12-29 10:47:43Z saulius 

The following automatic conversions were performed:

'_symmetry_cell_setting' value 'Triclinic' changed to 'triclinic'
according to /home/saulius/struct/CIF-dictionaries/cif_core.dic
dictionary named 'cif_core.dic' version 2.4.1 from 2010-06-29.

Automatic conversion script
Id: cif_fix_values 1715 2011-07-08 13:25:40Z adriana 
;
_cod_database_code 2203470

loop_
_symmetry_equiv_pos_as_xyz
x,y,z
-x,-y,-z

loop_
_atom_site_aniso_label
_atom_site_aniso_U_11
_atom_site_aniso_U_22
_atom_site_aniso_U_33
_atom_site_aniso_U_12
_atom_site_aniso_U_13
_atom_site_aniso_U_23
O1 0.0620(7) 0.0521(6) 0.0552(6) 0.0325(5) 0.0266(5) 0.0137(5)
O2 0.0674(7) 0.0639(7) 0.0658(7) 0.0357(6) 0.0362(6) 0.0161(6)
O3 0.0679(7) 0.0605(7) 0.0626(7) 0.0262(6) 0.0397(6) 0.0207(6)
O4 0.0695(8) 0.0761(8) 0.0529(7) 0.0257(7) 0.0048(7) 0.0188(6)
O5 0.0866(9) 0.0527(7) 0.0702(8) 0.0284(6) 0.0225(7) 0.0275(6)
N1 0.1041(13) 0.0679(10) 0.1159(15) 0.0522(10) 0.0535(12) 0.0238(10)
N2 0.0602(9) 0.0715(9) 0.0561(9) 0.0277(8) 0.0099(8) 0.0125(8)
C1 0.0531(9) 0.0482(9) 0.0462(9) 0.0170(7) 0.0249(8) 0.0095(7)
C2 0.0556(10) 0.0655(11) 0.0560(10) 0.0155(9) 0.0168(9) 0.0128(8)
C3 0.0641(12) 0.0994(17) 0.0580(11) 0.0107(12) 0.0146(10) 0.0071(11)
C4 0.0791(14) 0.0731(14) 0.0655(13) -0.0077(11) 0.0372(12) -0.0087(10)
C5 0.0934(15) 0.0517(11) 0.0797(14) 0.0095(10) 0.0467(13) 0.0055(10)
C6 0.0729(11) 0.0484(10) 0.0653(11) 0.0168(8) 0.0316(9) 0.0129(8)
C7 0.0499(9) 0.0461(8) 0.0418(8) 0.0210(7) 0.0184(7) 0.0128(7)
C8 0.0456(8) 0.0461(8) 0.0412(8) 0.0193(7) 0.0171(7) 0.0081(6)
C9 0.0430(8) 0.0439(8) 0.0394(8) 0.0205(7) 0.0119(6) 0.0047(6)
C10 0.0426(8) 0.0434(8) 0.0397(8) 0.0171(7) 0.0134(7) 0.0085(6)
C11 0.0424(8) 0.0447(8) 0.0397(8) 0.0181(7) 0.0140(7) 0.0066(6)
C12 0.0482(8) 0.0449(8) 0.0450(8) 0.0231(7) 0.0168(7) 0.0094(6)
C13 0.0620(10) 0.0538(10) 0.0647(10) 0.0303(8) 0.0290(9) 0.0181(8)
C14 0.0506(9) 0.0534(9) 0.0492(9) 0.0282(8) 0.0176(8) 0.0173(8)
C15 0.0465(8) 0.0489(8) 0.0440(8) 0.0224(7) 0.0183(7) 0.0112(7)
C16 0.0494(9) 0.0688(11) 0.0522(9) 0.0198(8) 0.0187(8) 0.0080(8)
C17 0.0481(10) 0.0888(13) 0.0723(12) 0.0227(9) 0.0262(9) 0.0215(10)
C18 0.0686(12) 0.0982(14) 0.0751(12) 0.0434(11) 0.0432(11) 0.0288(11)
C19 0.0803(13) 0.0778(12) 0.0594(10) 0.0381(11) 0.0377(10) 0.0112(9)
C20 0.0602(10) 0.0543(9) 0.0522(9) 0.0219(8) 0.0241(8) 0.0062(7)
C21 0.0478(9) 0.0515(9) 0.0452(8) 0.0191(7) 0.0183(7) 0.0100(7)
C22 0.0521(9) 0.0551(10) 0.0482(9) 0.0259(8) 0.0233(8) 0.0158(7)
C23 0.0784(13) 0.0780(12) 0.0762(12) 0.0302(10) 0.0513(11) 0.0254(10)
C24 0.140(2) 0.0817(14) 0.0948(16) 0.0623(15) 0.0442(16) 0.0532(13)

loop_
_atom_site_label
_atom_site_fract_x
_atom_site_fract_y
_atom_site_fract_z
_atom_site_U_iso_or_equiv
_atom_site_thermal_displace_type
_atom_site_calc_flag
_atom_site_refinement_flags
_atom_site_occupancy
_atom_site_type_symbol
O1 0.37131(14) 0.98541(10) 0.37191(9) 0.0523(4) Uani . . 1.000 O
O2 0.20482(15) 0.86721(11) 0.48731(10) 0.0600(4) Uani . . 1.000 O
O3 0.21127(15) 0.66991(11) 0.51146(9) 0.0590(4) Uani . . 1.000 O
O4 0.32915(16) 0.87024(13) 0.10272(10) 0.0707(4) Uani . . 1.000 O
O5 0.53385(17) 1.07012(11) 0.20268(10) 0.0696(5) Uani . . 1.000 O
N1 0.6182(2) 0.47735(17) 0.28148(17) 0.0874(7) Uani . . 1.000 N
N2 0.8151(2) 0.84703(16) 0.52467(13) 0.0650(5) Uani . . 1.000 N
C1 0.2422(2) 0.52626(15) 0.29297(13) 0.0485(5) Uani . . 1.000 C
C2 0.1169(2) 0.53664(18) 0.20596(14) 0.0624(6) Uani . . 1.000 C
C3 -0.0211(3) 0.4217(2) 0.13383(16) 0.0828(8) Uani . . 1.000 C
C4 -0.0335(3) 0.2975(2) 0.14942(19) 0.0831(8) Uani . . 1.000 C
C5 0.0899(3) 0.28665(18) 0.23548(19) 0.0777(8) Uani . . 1.000 C
C6 0.2263(2) 0.39954(16) 0.30703(15) 0.0627(6) Uani . . 1.000 C
C7 0.39347(19) 0.64841(14) 0.37622(13) 0.0447(5) Uani . . 1.000 C
C8 0.35183(18) 0.77007(14) 0.39715(12) 0.0439(5) Uani . . 1.000 C
C9 0.40674(18) 0.87635(14) 0.35493(12) 0.0424(5) Uani . . 1.000 C
C10 0.51978(19) 0.88954(14) 0.28522(12) 0.0424(5) Uani . . 1.000 C
C11 0.53397(19) 0.75746(14) 0.24416(12) 0.0426(5) Uani . . 1.000 C
C12 0.55798(19) 0.68795(14) 0.34270(12) 0.0449(5) Uani . . 1.000 C
C13 0.5922(2) 0.56870(17) 0.30904(14) 0.0562(6) Uani . . 1.000 C
C14 0.7067(2) 0.77837(16) 0.44400(14) 0.0485(5) Uani . . 1.000 C
C15 0.66957(19) 0.77439(14) 0.19080(12) 0.0450(5) Uani . . 1.000 C
C16 0.8356(2) 0.87067(17) 0.24196(14) 0.0584(6) Uani . . 1.000 C
C17 0.9557(2) 0.8815(2) 0.19069(16) 0.0697(7) Uani . . 1.000 C
C18 0.9117(3) 0.7968(2) 0.08795(17) 0.0728(7) Uani . . 1.000 C
C19 0.7479(3) 0.70213(19) 0.03622(15) 0.0682(7) Uani . . 1.000 C
C20 0.6266(2) 0.69066(16) 0.08623(13) 0.0555(5) Uani . . 1.000 C
C21 0.24967(19) 0.77500(15) 0.46820(12) 0.0481(5) Uani . . 1.000 C
C22 0.4486(2) 0.94003(16) 0.18561(13) 0.0489(5) Uani . . 1.000 C
C23 0.1136(3) 0.67059(19) 0.58502(16) 0.0715(7) Uani . . 1.000 C
C24 0.4644(4) 1.1327(2) 0.1183(2) 0.0965(10) Uani . . 1.000 C
H1 0.31210 0.97700 0.41160 0.0780 Uiso calc R 1.000 H
H2 0.12440 0.62060 0.19520 0.0750 Uiso calc R 1.000 H
H3 -0.10540 0.42910 0.07480 0.0990 Uiso calc R 1.000 H
H4 -0.12610 0.22090 0.10120 0.1000 Uiso calc R 1.000 H
H5 0.08190 0.20250 0.24590 0.0930 Uiso calc R 1.000 H
H6 0.30950 0.39100 0.36600 0.0750 Uiso calc R 1.000 H
H7 0.4249(18) 0.6256(14) 0.4473(13) 0.045(4) Uiso . . 1.000 H
H10 0.6314(19) 0.9550(14) 0.3317(12) 0.044(4) Uiso . . 1.000 H
H11 0.421(2) 0.6985(14) 0.1859(12) 0.046(4) Uiso . . 1.000 H
H16 0.86660 0.92850 0.31140 0.0700 Uiso calc R 1.000 H
H17 1.06700 0.94660 0.22580 0.0840 Uiso calc R 1.000 H
H18 0.99320 0.80400 0.05390 0.0870 Uiso calc R 1.000 H
H19 0.71790 0.64490 -0.03330 0.0820 Uiso calc R 1.000 H
H20 0.51510 0.62640 0.04980 0.0670 Uiso calc R 1.000 H
H23A 0.09260 0.59060 0.61160 0.1070 Uiso calc R 1.000 H
H23B 0.00570 0.67390 0.54430 0.1070 Uiso calc R 1.000 H
H23C 0.17790 0.74770 0.64790 0.1070 Uiso calc R 1.000 H
H24A 0.53590 1.22670 0.13880 0.1450 Uiso calc R 1.000 H
H24B 0.34960 1.12110 0.11380 0.1450 Uiso calc R 1.000 H
H24C 0.46180 1.09170 0.04660 0.1450 Uiso calc R 1.000 H

loop_
_atom_type_symbol
_atom_type_description
_atom_type_scat_dispersion_real
_atom_type_scat_dispersion_imag
_atom_type_scat_source
O O 0.0106 0.0060 'International Tables Vol C Tables 4.2.6.8 and 6.1.1.4'
N N 0.0061 0.0033 'International Tables Vol C Tables 4.2.6.8 and 6.1.1.4'
H H 0.0000 0.0000 'International Tables Vol C Tables 4.2.6.8 and 6.1.1.4'
C C 0.0033 0.0016 'International Tables Vol C Tables 4.2.6.8 and 6.1.1.4'

loop_
_geom_angle_atom_site_label_1
_geom_angle_atom_site_label_2
_geom_angle_atom_site_label_3
_geom_angle
_geom_angle_publ_flag
C21 O3 C23 116.06(14) yes
C22 O5 C24 116.39(15) yes
C9 O1 H1 109.46 no
C2 C1 C7 122.43(15) no
C6 C1 C7 119.11(15) no
C2 C1 C6 118.43(16) no
C1 C2 C3 120.08(18) no
C2 C3 C4 120.3(2) no
C3 C4 C5 119.9(2) no
C4 C5 C6 120.17(19) no
C1 C6 C5 121.15(18) no
C1 C7 C12 113.23(13) no
C8 C7 C12 108.91(12) no
C1 C7 C8 113.69(14) no
C7 C8 C21 118.84(13) no
C9 C8 C21 117.99(15) no
C7 C8 C9 123.16(15) no
O1 C9 C10 111.15(13) yes
C8 C9 C10 124.44(15) no
O1 C9 C8 124.40(15) yes
C9 C10 C22 108.85(14) no
C11 C10 C22 109.83(12) no
C9 C10 C11 112.74(13) no
C10 C11 C15 113.03(13) no
C12 C11 C15 113.82(14) no
C10 C11 C12 108.80(12) no
C7 C12 C13 110.78(13) no
C7 C12 C14 107.50(13) no
C11 C12 C13 109.60(13) no
C11 C12 C14 111.40(13) no
C13 C12 C14 107.40(15) no
C7 C12 C11 110.11(14) no
N1 C13 C12 178.89(19) yes
N2 C14 C12 176.5(2) yes
C11 C15 C20 119.16(15) no
C16 C15 C20 118.40(16) no
C11 C15 C16 122.44(14) no
C15 C16 C17 120.44(16) no
C16 C17 C18 120.4(2) no
C17 C18 C19 119.7(2) no
C18 C19 C20 120.49(18) no
C15 C20 C19 120.57(17) no
O2 C21 C8 123.73(15) yes
O3 C21 C8 113.46(14) yes
O2 C21 O3 122.81(16) yes
O4 C22 C10 123.71(16) yes
O5 C22 C10 111.56(14) yes
O4 C22 O5 124.72(16) yes
C1 C2 H2 119.96 no
C3 C2 H2 119.96 no
C2 C3 H3 119.84 no
C4 C3 H3 119.85 no
C3 C4 H4 120.10 no
C5 C4 H4 120.05 no
C4 C5 H5 119.92 no
C6 C5 H5 119.91 no
C1 C6 H6 119.40 no
C5 C6 H6 119.45 no
C1 C7 H7 107.4(9) no
C8 C7 H7 106.8(10) no
C12 C7 H7 106.4(10) no
C9 C10 H10 106.9(10) no
C11 C10 H10 109.5(10) no
C22 C10 H10 109.0(9) no
C10 C11 H11 106.7(10) no
C12 C11 H11 106.3(9) no
C15 C11 H11 107.7(10) no
C15 C16 H16 119.80 no
C17 C16 H16 119.76 no
C16 C17 H17 119.76 no
C18 C17 H17 119.82 no
C17 C18 H18 120.17 no
C19 C18 H18 120.15 no
C18 C19 H19 119.78 no
C20 C19 H19 119.73 no
C15 C20 H20 119.74 no
C19 C20 H20 119.70 no
O3 C23 H23A 109.45 no
O3 C23 H23B 109.49 no
O3 C23 H23C 109.46 no
H23A C23 H23B 109.50 no
H23A C23 H23C 109.46 no
H23B C23 H23C 109.47 no
O5 C24 H24A 109.48 no
O5 C24 H24B 109.45 no
O5 C24 H24C 109.47 no
H24A C24 H24B 109.46 no
H24A C24 H24C 109.47 no
H24B C24 H24C 109.49 no

loop_
_geom_bond_atom_site_label_1
_geom_bond_atom_site_label_2
_geom_bond_distance
_geom_bond_publ_flag
O1 C9 1.339(2) yes
O2 C21 1.223(2) yes
O3 C21 1.326(2) yes
O3 C23 1.450(3) yes
O4 C22 1.194(2) yes
O5 C22 1.321(2) yes
O5 C24 1.453(3) yes
O1 H1 0.8205 no
N1 C13 1.134(3) yes
N2 C14 1.137(2) yes
C1 C2 1.374(2) no
C1 C6 1.388(2) no
C1 C7 1.521(2) no
C2 C3 1.392(3) no
C3 C4 1.373(3) no
C4 C5 1.359(3) no
C5 C6 1.373(3) no
C7 C8 1.508(2) no
C7 C12 1.569(2) no
C8 C21 1.462(2) no
C8 C9 1.348(2) no
C9 C10 1.505(2) no
C10 C11 1.531(2) no
C10 C22 1.513(2) no
C11 C15 1.513(2) no
C11 C12 1.558(2) no
C12 C13 1.475(2) no
C12 C14 1.483(2) no
C15 C20 1.391(2) no
C15 C16 1.383(2) no
C16 C17 1.380(3) no
C17 C18 1.375(3) no
C18 C19 1.364(3) no
C19 C20 1.377(3) no
C2 H2 0.9304 no
C3 H3 0.9303 no
C4 H4 0.9302 no
C5 H5 0.9302 no
C6 H6 0.9300 no
C7 H7 0.965(15) no
C10 H10 0.956(16) no
C11 H11 0.990(16) no
C16 H16 0.9301 no
C17 H17 0.9299 no
C18 H18 0.9301 no
C19 H19 0.9298 no
C20 H20 0.9295 no
C23 H23A 0.9604 no
C23 H23B 0.9601 no
C23 H23C 0.9598 no
C24 H24A 0.9604 no
C24 H24B 0.9603 no
C24 H24C 0.9597 no

loop_
_geom_contact_atom_site_label_1
_geom_contact_atom_site_label_2
_geom_contact_distance
_geom_contact_site_symmetry_2
_geom_contact_publ_flag
O1 O2 2.5482(17) . no
O1 O5 3.0083(18) . no
O1 C9 3.3280(18) 2_676 no
O1 N2 3.237(2) 2_676 no
O1 C8 3.3568(19) 2_676 no
O1 C21 3.317(2) 2_676 no
O2 N2 3.212(2) 2_676 no
O2 O1 2.5482(17) . no
O2 C10 3.3228(19) 2_676 no
O3 C1 3.159(2) . no
O4 C4 3.317(3) 2_565 no
O5 O1 3.0083(18) . no
O1 H17 2.6508 1_455 no
O2 H23B 2.5954 . no
O2 H23C 2.6057 . no
O2 H1 1.8306 . no
O2 H10 2.502(15) 2_676 no
O3 H7 2.422(17) . no
O4 H24B 2.6726 . no
O4 H11 2.526(16) . no
O4 H18 2.6575 1_455 no
O4 H4 2.5429 2_565 no
O4 H24C 2.6066 . no
O5 H23C 2.6262 2_676 no
N1 C6 3.394(3) . no
N2 O1 3.237(2) 2_676 no
N2 O2 3.212(2) 2_676 no
N1 H24A 2.8261 1_545 no
N1 H23A 2.9105 2_666 no
N2 H23B 2.9166 1_655 no
N2 H1 2.6847 2_676 no
C1 O3 3.159(2) . no
C2 C21 3.589(2) . no
C2 C9 3.598(2) . no
C2 C11 3.504(3) . no
C4 O4 3.317(3) 2_565 no
C5 C23 3.377(4) 2_566 no
C6 C23 3.551(3) 2_566 no
C6 N1 3.394(3) . no
C6 C13 3.124(3) . no
C8 O1 3.3568(19) 2_676 no
C9 O1 3.3280(18) 2_676 no
C9 C2 3.598(2) . no
C9 C14 3.154(3) . no
C10 O2 3.3228(19) 2_676 no
C11 C2 3.504(3) . no
C13 C6 3.124(3) . no
C13 C20 3.357(2) . no
C14 C16 3.262(3) . no
C14 C9 3.154(3) . no
C16 C14 3.262(3) . no
C19 C24 3.433(4) 2_675 no
C20 C13 3.357(2) . no
C20 C24 3.526(3) 2_675 no
C21 O1 3.317(2) 2_676 no
C21 C2 3.589(2) . no
C23 C6 3.551(3) 2_566 no
C23 C5 3.377(4) 2_566 no
C24 C19 3.433(4) 2_675 no
C24 C20 3.526(3) 2_675 no
C1 H11 2.802(16) . no
C2 H11 2.777(18) . no
C4 H18 2.8647 2_665 no
C5 H23C 3.0884 2_566 no
C8 H2 2.6655 . no
C8 H11 3.008(16) . no
C9 H2 3.0177 . no
C9 H1 3.0801 2_676 no
C10 H16 2.8534 . no
C13 H6 2.9473 . no
C14 H16 2.8519 . no
C14 H10 2.702(15) . no
C16 H10 2.730(18) . no
C19 H24B 3.0546 2_675 no
C21 H1 2.3557 . no
H1 O2 1.8306 . no
H1 C21 2.3557 . no
H1 N2 2.6847 2_676 no
H1 C9 3.0801 2_676 no
H2 C8 2.6655 . no
H2 C9 3.0177 . no
H2 H11 2.5073 . no
H4 O4 2.5429 2_565 no
H6 C13 2.9473 . no
H6 H7 2.3764 . no
H7 O3 2.422(17) . no
H7 H6 2.3764 . no
H10 C14 2.702(15) . no
H10 C16 2.730(18) . no
H10 H16 2.2694 . no
H10 O2 2.502(14) 2_676 no
H11 O4 2.526(16) . no
H11 C1 2.802(16) . no
H11 C2 2.777(18) . no
H11 C8 3.008(16) . no
H11 H2 2.5073 . no
H11 H20 2.2966 . no
H16 C10 2.8534 . no
H16 C14 2.8519 . no
H16 H10 2.2694 . no
H17 O1 2.6508 1_655 no
H18 O4 2.6575 1_655 no
H18 C4 2.8647 2_665 no
H20 H11 2.2966 . no
H23A N1 2.9105 2_666 no
H23B O2 2.5954 . no
H23B N2 2.9166 1_455 no
H23C O2 2.6057 . no
H23C O5 2.6262 2_676 no
H23C C5 3.0884 2_566 no
H24A N1 2.8261 1_565 no
H24B O4 2.6726 . no
H24B C19 3.0546 2_675 no
H24C O4 2.6066 . no
H24C H24C 2.5808 2_675 no

loop_
_geom_hbond_atom_site_label_D
_geom_hbond_atom_site_label_H
_geom_hbond_atom_site_label_A
_geom_hbond_site_symmetry_A
_geom_hbond_distance_DH
_geom_hbond_distance_HA
_geom_hbond_distance_DA
_geom_hbond_angle_DHA
_geom_hbond_publ_flag
O1 H1 O2 . 0.82 1.83 2.548(2) 145 yes
C4 H4 O4 2_565 0.93 2.54 3.317(3) 141 yes
C7 H7 O3 . 0.96(2) 2.42(2) 2.720(2) 97.0(10) yes
C10 H10 O2 2_676 0.96(2) 2.500(10) 3.323(2) 144.0(10) yes
C11 H11 O4 . 0.99(2) 2.53(2) 2.878(2) 101.0(10) yes

loop_
_geom_torsion_atom_site_label_1
_geom_torsion_atom_site_label_2
_geom_torsion_atom_site_label_3
_geom_torsion_atom_site_label_4
_geom_torsion
_geom_torsion_publ_flag
C23 O3 C21 C8 178.54(14) yes
C23 O3 C21 O2 -0.8(2) yes
C24 O5 C22 C10 -173.06(19) yes
C24 O5 C22 O4 6.3(3) yes
C2 C1 C7 C8 31.1(2) no
C7 C1 C6 C5 178.54(19) no
C6 C1 C7 C12 88.25(19) no
C6 C1 C2 C3 -0.5(3) no
C6 C1 C7 C8 -146.76(16) no
C2 C1 C6 C5 0.6(3) no
C7 C1 C2 C3 -178.40(19) no
C2 C1 C7 C12 -93.9(2) no
C1 C2 C3 C4 0.4(3) no
C2 C3 C4 C5 -0.2(4) no
C3 C4 C5 C6 0.3(4) no
C4 C5 C6 C1 -0.5(4) no
C12 C7 C8 C21 -157.20(13) no
C8 C7 C12 C14 69.31(16) yes
C8 C7 C12 C11 -52.22(15) no
C8 C7 C12 C13 -173.62(13) yes
C12 C7 C8 C9 21.7(2) no
C1 C7 C12 C14 -163.16(13) no
C1 C7 C12 C13 -46.09(18) no
C1 C7 C8 C21 75.53(18) no
C1 C7 C12 C11 75.32(16) no
C1 C7 C8 C9 -105.61(18) no
C7 C8 C9 O1 179.81(14) yes
C7 C8 C21 O2 -177.67(15) yes
C7 C8 C9 C10 -1.9(2) yes
C9 C8 C21 O2 3.4(2) yes
C9 C8 C21 O3 -175.90(14) no
C7 C8 C21 O3 3.0(2) yes
C21 C8 C9 O1 -1.3(2) yes
C21 C8 C9 C10 176.94(14) no
O1 C9 C10 C22 -46.43(17) no
C8 C9 C10 C22 135.11(16) no
C8 C9 C10 C11 13.0(2) no
O1 C9 C10 C11 -168.56(13) yes
C9 C10 C22 O5 99.93(17) yes
C11 C10 C22 O4 44.4(2) yes
C9 C10 C22 O4 -79.4(2) no
C9 C10 C11 C15 -170.46(13) no
C22 C10 C11 C12 -164.57(14) no
C22 C10 C11 C15 67.97(18) no
C9 C10 C11 C12 -42.99(18) no
C11 C10 C22 O5 -136.20(16) yes
C15 C11 C12 C13 -46.41(18) no
C10 C11 C12 C14 -54.71(19) yes
C15 C11 C12 C7 -168.52(12) no
C12 C11 C15 C16 -75.25(19) no
C12 C11 C15 C20 104.94(16) no
C10 C11 C12 C13 -173.43(14) yes
C10 C11 C15 C20 -130.28(15) no
C10 C11 C15 C16 49.5(2) no
C10 C11 C12 C7 64.47(16) no
C15 C11 C12 C14 72.31(17) no
C20 C15 C16 C17 -0.9(3) no
C16 C15 C20 C19 1.2(3) no
C11 C15 C16 C17 179.27(16) no
C11 C15 C20 C19 -178.97(16) no
C15 C16 C17 C18 0.1(3) no
C16 C17 C18 C19 0.4(3) no
C17 C18 C19 C20 -0.1(3) no
C18 C19 C20 C15 -0.7(3) no
